data_1515473
loop_
_publ_author_name
'Albrecht, \/Lukasz'
'Albrecht, Anna'
'Ransborg, Lars Krogager'
'J\/orgensen, Karl Anker'

_publ_section_title
;
 Asymmetric organocatalytic [3 + 2]-annulation strategy for the synthesis
 of N-fused heteroaromatic compounds
;
_journal_issue 7
_journal_name_full 'Chemical Science'
_journal_page_first 1273
_journal_paper_doi 10.1039/c1sc00122a
_journal_volume 2
_journal_year 2011
_chemical_absolute_configuration ad
_chemical_compound_source 'synthesis as described'
_chemical_formula_moiety 'C18 H21 N3 O2 S1'
_chemical_formula_sum 'C18 H21 N3 O2 S'
_chemical_formula_weight 343.44
_chemical_name_systematic
;
?
;
_space_group_IT_number 4
_symmetry_cell_setting monoclinic
_symmetry_Int_Tables_number 4
_symmetry_space_group_name_Hall 'P 2yb'
_symmetry_space_group_name_H-M 'P 1 21 1'
_atom_sites_solution_hydrogens geom
_atom_sites_solution_primary direct
_atom_sites_solution_secondary difmap
_audit_creation_date 2011-02-09T09:56:06-00:00
_audit_creation_method 'WinGX routine CIF_UPDATE'
_cell_angle_alpha 90
_cell_angle_beta 91.323(2)
_cell_angle_gamma 90
_cell_formula_units_Z 2
_cell_length_a 7.7381(4)
_cell_length_b 7.3170(4)
_cell_length_c 14.5532(8)
_cell_measurement_reflns_used 9609
_cell_measurement_temperature 100(2)
_cell_measurement_theta_max 29.85
_cell_measurement_theta_min 2.8
_cell_measurement_wavelength 0.71073
_cell_volume 823.78(8)
_computing_cell_refinement 'Saint+ v7.68A (Bruker-Nonius, 2010)'
_computing_data_collection 'Apex2 (Bruker-Nonius, 2010)'
_computing_data_reduction 'Saint+ v7.68A (Bruker-Nonius, 2010)'
_computing_molecular_graphics 'Ortep-3 for Windows (Farrugia, 1997)'
_computing_publication_material 'WinGX publication routines (Farrugia, 1999)'
_computing_structure_refinement 'SHELXL-97 (Sheldrick, 2008)'
_computing_structure_solution 'SHELXS-97 (Sheldrick, 2008)'
_diffrn_ambient_temperature 100(2)
_diffrn_detector_area_resol_mean 12.00
_diffrn_detector_type 'APEX2 charged-coupled device'
_diffrn_measured_fraction_theta_full 0.995
_diffrn_measured_fraction_theta_max 0.995
_diffrn_measurement_device_type 'Bruker X8 APEX-II diffractometer'
_diffrn_measurement_method
;
Narrow slices collected using \f- and \w-scans
;
_diffrn_radiation_monochromator graphite
_diffrn_radiation_probe x-ray
_diffrn_radiation_type MoK\a
_diffrn_radiation_wavelength 0.71073
_diffrn_reflns_av_R_equivalents 0.0229
_diffrn_reflns_av_unetI/netI 0.014
_diffrn_reflns_limit_h_max 10
_diffrn_reflns_limit_h_min -10
_diffrn_reflns_limit_k_max 10
_diffrn_reflns_limit_k_min -9
_diffrn_reflns_limit_l_max 20
_diffrn_reflns_limit_l_min -20
_diffrn_reflns_number 35228
_diffrn_reflns_theta_full 29.85
_diffrn_reflns_theta_max 29.85
_diffrn_reflns_theta_min 2.63
_diffrn_source 'fine-focus sealed tube'
_diffrn_standards_number 0
_exptl_absorpt_coefficient_mu 0.213
_exptl_absorpt_correction_T_max 0.942
_exptl_absorpt_correction_T_min 0.881
_exptl_absorpt_correction_type multi-scan
_exptl_absorpt_process_details
;
SADABS (Sheldrick, 2008)
;
_exptl_crystal_colour colourless
_exptl_crystal_density_diffrn 1.385
_exptl_crystal_density_method 'not measured'
_exptl_crystal_description block
_exptl_crystal_F_000 364
_exptl_crystal_size_max 0.25
_exptl_crystal_size_mid 0.23
_exptl_crystal_size_min 0.2
_refine_diff_density_max 0.299
_refine_diff_density_min -0.227
_refine_diff_density_rms 0.041
_refine_ls_abs_structure_details 'Flack H D (1983), Acta Cryst. A39, 876-881, 1920 Friedel pairs'
_refine_ls_abs_structure_Flack -0.03(4)
_refine_ls_extinction_method none
_refine_ls_goodness_of_fit_ref 1.049
_refine_ls_hydrogen_treatment mixed
_refine_ls_matrix_type full
_refine_ls_number_parameters 223
_refine_ls_number_reflns 4451
_refine_ls_number_restraints 1
_refine_ls_restrained_S_all 1.049
_refine_ls_R_factor_all 0.0243
_refine_ls_R_factor_gt 0.0239
_refine_ls_shift/su_max 0.001
_refine_ls_shift/su_mean 0
_refine_ls_structure_factor_coef Fsqd
_refine_ls_weighting_details 'calc w=1/[\s^2^(Fo^2^)+(0.0405P)^2^+0.1656P] where P=(Fo^2^+2Fc^2^)/3'
_refine_ls_weighting_scheme calc
_refine_ls_wR_factor_gt 0.0652
_refine_ls_wR_factor_ref 0.0656
_reflns_number_gt 4383
_reflns_number_total 4451
_reflns_threshold_expression >2\s(I)
_cod_data_source_file c1sc00122a.txt
_cod_data_source_block 11jo0003_0m
_cod_database_code 1515473

loop_
_symmetry_equiv_pos_as_xyz
'x, y, z'
'-x, y+1/2, -z'

loop_
_atom_site_label
_atom_site_type_symbol
_atom_site_fract_x
_atom_site_fract_y
_atom_site_fract_z
_atom_site_U_iso_or_equiv
_atom_site_adp_type
_atom_site_occupancy
_atom_site_symmetry_multiplicity
_atom_site_calc_flag
_atom_site_refinement_flags
C1 C 0.07775(15) 0.4546(2) 1.03814(8) 0.0218(2) Uani 1 1 d .
H1A H 0.0616 0.3312 1.0627 0.033 Uiso 1 1 calc R
H1B H -0.025 0.4904 1.0018 0.033 Uiso 1 1 calc R
H1C H 0.0953 0.5407 1.0891 0.033 Uiso 1 1 calc R
C2 C 0.23356(14) 0.45709(17) 0.97795(7) 0.01503(19) Uani 1 1 d .
C3 C 0.22803(15) 0.36789(16) 0.89240(8) 0.0162(2) Uani 1 1 d .
H3 H 0.1247 0.309 0.872 0.019 Uiso 1 1 calc R
C4 C 0.37186(14) 0.36524(16) 0.83772(7) 0.0149(2) Uani 1 1 d .
H4 H 0.3685 0.3013 0.7809 0.018 Uiso 1 1 calc R
C5 C 0.52191(13) 0.45673(17) 0.86621(6) 0.01221(17) Uani 1 1 d .
C6 C 0.53060(15) 0.54567(16) 0.95048(8) 0.0165(2) Uani 1 1 d .
H6 H 0.6332 0.6069 0.9701 0.02 Uiso 1 1 calc R
C7 C 0.38574(16) 0.54341(16) 1.00589(8) 0.0179(2) Uani 1 1 d .
H7 H 0.3914 0.6023 1.0641 0.022 Uiso 1 1 calc R
C8 C 0.64571(13) 0.73110(14) 0.67714(7) 0.01201(19) Uani 1 1 d .
H8 H 0.7589 0.7787 0.7016 0.014 Uiso 1 1 calc R
C9 C 0.50456(14) 0.83798(16) 0.72612(7) 0.0143(2) Uani 1 1 d .
H9A H 0.5148 0.9682 0.7087 0.017 Uiso 1 1 calc R
H9B H 0.5282 0.8297 0.7931 0.017 Uiso 1 1 calc R
C10 C 0.31709(14) 0.77830(17) 0.70741(8) 0.0156(2) Uani 1 1 d .
H10A H 0.2745 0.8331 0.649 0.019 Uiso 1 1 calc R
H10B H 0.3125 0.6437 0.7008 0.019 Uiso 1 1 calc R
C11 C 0.20036(15) 0.83709(18) 0.78517(8) 0.0200(2) Uani 1 1 d .
H11A H 0.2386 0.7776 0.8425 0.03 Uiso 1 1 calc R
H11B H 0.0809 0.8013 0.7704 0.03 Uiso 1 1 calc R
H11C H 0.2066 0.9701 0.7926 0.03 Uiso 1 1 calc R
C12 C 0.64727(13) 0.75525(15) 0.57486(7) 0.01174(18) Uani 1 1 d .
C13 C 0.53169(14) 0.81874(16) 0.50917(7) 0.0139(2) Uani 1 1 d .
H13 H 0.419 0.8612 0.5224 0.017 Uiso 1 1 calc R
C14 C 0.95279(14) 0.64917(15) 0.55706(7) 0.01293(19) Uani 1 1 d .
H14 H 0.9734 0.6243 0.6204 0.016 Uiso 1 1 calc R
C15 C 1.08061(14) 0.62712(15) 0.49534(8) 0.0150(2) Uani 1 1 d .
H15 H 1.1919 0.5879 0.5159 0.018 Uiso 1 1 calc R
C16 C 1.04931(15) 0.66216(15) 0.40054(8) 0.0156(2) Uani 1 1 d .
H16 H 1.1394 0.6451 0.3582 0.019 Uiso 1 1 calc R
C17 C 0.89065(15) 0.72028(16) 0.36976(7) 0.0156(2) Uani 1 1 d .
H17 H 0.8698 0.7427 0.3062 0.019 Uiso 1 1 calc R
C18 C 0.75747(14) 0.74682(14) 0.43356(7) 0.01248(19) Uani 1 1 d .
N1 N 0.79292(11) 0.70824(12) 0.52574(6) 0.01134(17) Uani 1 1 d .
N2 N 0.59735(12) 0.81390(13) 0.42226(6) 0.01451(18) Uani 1 1 d .
N3 N 0.64586(12) 0.53054(13) 0.69469(6) 0.01187(17) Uani 1 1 d .
O1 O 0.83533(11) 0.56357(13) 0.83230(6) 0.01931(18) Uani 1 1 d .
O2 O 0.73671(12) 0.25642(12) 0.77994(6) 0.01925(17) Uani 1 1 d .
S1 S 0.70209(3) 0.44776(3) 0.794183(15) 0.01228(6) Uani 1 1 d .
H1 H 0.573(2) 0.472(2) 0.6646(11) 0.023(4) Uiso 1 1 d .

loop_
_atom_site_aniso_label
_atom_site_aniso_U_11
_atom_site_aniso_U_22
_atom_site_aniso_U_33
_atom_site_aniso_U_23
_atom_site_aniso_U_13
_atom_site_aniso_U_12
C1 0.0225(5) 0.0237(5) 0.0196(5) 0.0019(5) 0.0104(4) 0.0034(5)
C2 0.0187(5) 0.0132(4) 0.0134(4) 0.0026(4) 0.0054(3) 0.0032(5)
C3 0.0149(5) 0.0189(5) 0.0150(5) 0.0013(4) 0.0015(4) -0.0017(4)
C4 0.0168(5) 0.0178(5) 0.0101(4) -0.0011(4) 0.0012(4) -0.0015(4)
C5 0.0139(4) 0.0129(4) 0.0099(4) 0.0021(4) 0.0023(3) 0.0001(4)
C6 0.0197(5) 0.0161(5) 0.0136(5) -0.0023(4) 0.0016(4) -0.0040(4)
C7 0.0254(6) 0.0165(5) 0.0122(5) -0.0029(4) 0.0047(4) -0.0015(4)
C8 0.0125(4) 0.0122(5) 0.0114(4) 0.0008(3) 0.0007(3) -0.0017(4)
C9 0.0155(5) 0.0136(4) 0.0139(5) -0.0012(4) 0.0024(4) 0.0003(4)
C10 0.0136(5) 0.0178(5) 0.0156(5) -0.0009(4) 0.0029(4) 0.0013(4)
C11 0.0182(6) 0.0222(6) 0.0198(5) 0.0006(4) 0.0067(4) 0.0026(4)
C12 0.0113(4) 0.0127(4) 0.0114(4) 0.0007(4) 0.0019(3) -0.0009(4)
C13 0.0120(5) 0.0156(5) 0.0142(5) 0.0028(4) 0.0005(4) -0.0007(4)
C14 0.0131(5) 0.0143(4) 0.0114(4) 0.0017(4) -0.0002(4) 0.0003(4)
C15 0.0141(5) 0.0136(5) 0.0173(5) 0.0019(4) 0.0018(4) 0.0012(4)
C16 0.0170(5) 0.0152(5) 0.0149(5) 0.0001(4) 0.0051(4) -0.0004(4)
C17 0.0192(5) 0.0167(5) 0.0110(4) 0.0008(4) 0.0025(4) -0.0012(4)
C18 0.0151(5) 0.0124(4) 0.0099(4) 0.0011(4) -0.0003(3) -0.0017(4)
N1 0.0117(4) 0.0115(4) 0.0108(4) 0.0011(3) 0.0012(3) -0.0009(3)
N2 0.0144(4) 0.0169(4) 0.0122(4) 0.0023(3) -0.0005(3) -0.0009(4)
N3 0.0134(4) 0.0130(4) 0.0092(4) 0.0016(3) 0.0003(3) -0.0008(3)
O1 0.0136(4) 0.0295(5) 0.0147(4) 0.0034(3) -0.0029(3) -0.0050(3)
O2 0.0235(4) 0.0173(4) 0.0172(4) 0.0043(3) 0.0066(3) 0.0075(3)
S1 0.01157(11) 0.01562(11) 0.00969(10) 0.00220(9) 0.00101(7) 0.00088(10)

loop_
_atom_type_symbol
_atom_type_description
_atom_type_scat_dispersion_real
_atom_type_scat_dispersion_imag
_atom_type_scat_source
C C 0.0033 0.0016 'International Tables Vol C Tables 4.2.6.8 and 6.1.1.4'
H H 0 0 'International Tables Vol C Tables 4.2.6.8 and 6.1.1.4'
N N 0.0061 0.0033 'International Tables Vol C Tables 4.2.6.8 and 6.1.1.4'
O O 0.0106 0.006 'International Tables Vol C Tables 4.2.6.8 and 6.1.1.4'
S S 0.1246 0.1234 'International Tables Vol C Tables 4.2.6.8 and 6.1.1.4'

loop_
_geom_angle_atom_site_label_1
_geom_angle_atom_site_label_2
_geom_angle_atom_site_label_3
_geom_angle
C2 C1 H1A 109.5
C2 C1 H1B 109.5
H1A C1 H1B 109.5
C2 C1 H1C 109.5
H1A C1 H1C 109.5
H1B C1 H1C 109.5
C7 C2 C3 118.61(10)
C7 C2 C1 121.31(10)
C3 C2 C1 120.07(10)
C4 C3 C2 120.51(10)
C4 C3 H3 119.7
C2 C3 H3 119.7
C3 C4 C5 119.84(10)
C3 C4 H4 120.1
C5 C4 H4 120.1
C6 C5 C4 120.69(9)
C6 C5 S1 121.28(8)
C4 C5 S1 117.98(8)
C5 C6 C7 118.78(10)
C5 C6 H6 120.6
C7 C6 H6 120.6
C2 C7 C6 121.53(10)
C2 C7 H7 119.2
C6 C7 H7 119.2
N3 C8 C12 106.64(8)
N3 C8 C9 114.88(9)
C12 C8 C9 115.08(9)
N3 C8 H8 106.5
C12 C8 H8 106.5
C9 C8 H8 106.5
C8 C9 C10 116.98(9)
C8 C9 H9A 108.1
C10 C9 H9A 108.1
C8 C9 H9B 108.1
C10 C9 H9B 108.1
H9A C9 H9B 107.3
C11 C10 C9 111.21(9)
C11 C10 H10A 109.4
C9 C10 H10A 109.4
C11 C10 H10B 109.4
C9 C10 H10B 109.4
H10A C10 H10B 108
C10 C11 H11A 109.5
C10 C11 H11B 109.5
H11A C11 H11B 109.5
C10 C11 H11C 109.5
H11A C11 H11C 109.5
H11B C11 H11C 109.5
C13 C12 N1 104.35(9)
C13 C12 C8 135.25(10)
N1 C12 C8 120.40(9)
N2 C13 C12 112.51(10)
N2 C13 H13 123.7
C12 C13 H13 123.7
C15 C14 N1 118.65(10)
C15 C14 H14 120.7
N1 C14 H14 120.7
C14 C15 C16 120.67(10)
C14 C15 H15 119.7
C16 C15 H15 119.7
C17 C16 C15 120.50(10)
C17 C16 H16 119.8
C15 C16 H16 119.8
C16 C17 C18 119.35(10)
C16 C17 H17 120.3
C18 C17 H17 120.3
N2 C18 N1 110.72(9)
N2 C18 C17 130.91(10)
N1 C18 C17 118.28(9)
C14 N1 C12 129.73(9)
C14 N1 C18 122.53(9)
C12 N1 C18 107.52(8)
C18 N2 C13 104.89(9)
C8 N3 S1 121.39(7)
C8 N3 H1 114.9(12)
S1 N3 H1 116.5(12)
O1 S1 O2 119.64(6)
O1 S1 N3 107.48(5)
O2 S1 N3 106.36(5)
O1 S1 C5 108.58(5)
O2 S1 C5 105.88(5)
N3 S1 C5 108.50(5)

loop_
_geom_bond_atom_site_label_1
_geom_bond_atom_site_label_2
_geom_bond_distance
C1 C2 1.5067(14)
C1 H1A 0.98
C1 H1B 0.98
C1 H1C 0.98
C2 C7 1.3889(16)
C2 C3 1.4055(15)
C3 C4 1.3832(15)
C3 H3 0.95
C4 C5 1.3950(14)
C4 H4 0.95
C5 C6 1.3886(14)
C5 S1 1.7648(10)
C6 C7 1.3960(16)
C6 H6 0.95
C7 H7 0.95
C8 N3 1.4895(14)
C8 C12 1.4992(14)
C8 C9 1.5325(15)
C8 H8 1
C9 C10 1.5332(15)
C9 H9A 0.99
C9 H9B 0.99
C10 C11 1.5260(15)
C10 H10A 0.99
C10 H10B 0.99
C11 H11A 0.98
C11 H11B 0.98
C11 H11C 0.98
C12 C13 1.3748(14)
C12 N1 1.3917(13)
C13 N2 1.3743(14)
C13 H13 0.95
C14 C15 1.3609(15)
C14 N1 1.3780(13)
C14 H14 0.95
C15 C16 1.4185(16)
C15 H15 0.95
C16 C17 1.3651(16)
C16 H16 0.95
C17 C18 1.4163(15)
C17 H17 0.95
C18 N2 1.3393(14)
C18 N1 1.3920(13)
N3 S1 1.6198(9)
N3 H1 0.827(16)
O1 S1 1.4361(9)
O2 S1 1.4413(9)

loop_
_geom_torsion_atom_site_label_1
_geom_torsion_atom_site_label_2
_geom_torsion_atom_site_label_3
_geom_torsion_atom_site_label_4
_geom_torsion
C7 C2 C3 C4 0.50(17)
C1 C2 C3 C4 -178.28(11)
C2 C3 C4 C5 -2.09(17)
C3 C4 C5 C6 2.15(17)
C3 C4 C5 S1 179.61(8)
C4 C5 C6 C7 -0.61(17)
S1 C5 C6 C7 -177.98(9)
C3 C2 C7 C6 1.07(17)
C1 C2 C7 C6 179.84(11)
C5 C6 C7 C2 -1.01(17)
N3 C8 C9 C10 -56.69(12)
C12 C8 C9 C10 67.75(13)
C8 C9 C10 C11 157.05(10)
N3 C8 C12 C13 111.45(14)
C9 C8 C12 C13 -17.21(18)
N3 C8 C12 N1 -68.88(12)
C9 C8 C12 N1 162.47(9)
N1 C12 C13 N2 -0.05(12)
C8 C12 C13 N2 179.66(11)
N1 C14 C15 C16 -0.73(16)
C14 C15 C16 C17 0.60(17)
C15 C16 C17 C18 0.51(17)
C16 C17 C18 N2 174.75(11)
C16 C17 C18 N1 -1.44(16)
C15 C14 N1 C12 -174.14(10)
C15 C14 N1 C18 -0.26(16)
C13 C12 N1 C14 174.92(11)
C8 C12 N1 C14 -4.84(17)
C13 C12 N1 C18 0.32(11)
C8 C12 N1 C18 -179.44(9)
N2 C18 N1 C14 -175.58(10)
C17 C18 N1 C14 1.34(15)
N2 C18 N1 C12 -0.50(12)
C17 C18 N1 C12 176.42(10)
N1 C18 N2 C13 0.46(12)
C17 C18 N2 C13 -175.95(12)
C12 C13 N2 C18 -0.25(13)
C12 C8 N3 S1 161.20(7)
C9 C8 N3 S1 -70.04(11)
C8 N3 S1 O1 -34.16(10)
C8 N3 S1 O2 -163.42(8)
C8 N3 S1 C5 83.08(9)
C6 C5 S1 O1 -7.71(11)
C4 C5 S1 O1 174.85(9)
C6 C5 S1 O2 121.94(10)
C4 C5 S1 O2 -55.50(10)
C6 C5 S1 N3 -124.24(10)
C4 C5 S1 N3 58.33(10)
